data_7062205
loop_
_publ_author_name
'Kumar, Sunil'
'Choudhary, Mukesh'

_publ_section_title
;
 New nickel(ii) Schiff base complexes as potential tools against
 SARS-CoV-2 Omicron target proteins: an in silico approach
;
_journal_issue 5
_journal_name_full 'New Journal of Chemistry'
_journal_page_first 2350
_journal_page_last 2371
_journal_paper_doi 10.1039/D2NJ05136B
_journal_volume 47
_journal_year 2023
_chemical_formula_sum 'C38 H32 Cl N2 Ni O3 P'
_chemical_formula_weight 689.78
_space_group_crystal_system triclinic
_space_group_IT_number 2
_space_group_name_Hall '-P 1'
_space_group_name_H-M_alt 'P -1'
_atom_sites_solution_hydrogens geom
_audit_creation_method SHELXL-2018/3
_audit_update_record
;
2022-09-16 deposited with the CCDC.	2022-12-13 downloaded from the CCDC.
;
_cell_angle_alpha 79.470(2)
_cell_angle_beta 88.4330(10)
_cell_angle_gamma 87.1110(10)
_cell_formula_units_Z 2
_cell_length_a 9.0062(3)
_cell_length_b 10.8352(4)
_cell_length_c 16.7548(7)
_cell_measurement_reflns_used 9925
_cell_measurement_temperature 173(2)
_cell_measurement_theta_max 26.23
_cell_measurement_theta_min 3.03
_cell_volume 1605.15(10)
_computing_cell_refinement 'APEX3/SAINT (Bruker, 2016)'
_computing_data_collection 'APEX3(Bruker, 2016)'
_computing_data_reduction 'SAINT/XPREP (Bruker, 2016)'
_computing_molecular_graphics 'ORTEP3 (Farrugia, 1997) and Mercury (Bruno et al., 2002)'
_computing_publication_material 'SHELXL-2018/2 (Sheldrick, 2018)'
_computing_structure_refinement 'SHELXL-2018/3 (Sheldrick, 2018)'
_computing_structure_solution 'SHELXT 2018/2 (Sheldrick, 2018)'
_diffrn_ambient_temperature 173(2)
_diffrn_measured_fraction_theta_full 0.998
_diffrn_measured_fraction_theta_max 0.998
_diffrn_measurement_device_type 'Bruker axs kappa apex3 PHOTON II Diffractometer'
_diffrn_measurement_method '\f and \w scans'
_diffrn_radiation_type MoK\a
_diffrn_radiation_wavelength 0.71073
_diffrn_reflns_av_R_equivalents 0.0806
_diffrn_reflns_av_unetI/netI 0.0290
_diffrn_reflns_Laue_measured_fraction_full 0.998
_diffrn_reflns_Laue_measured_fraction_max 0.998
_diffrn_reflns_limit_h_max 11
_diffrn_reflns_limit_h_min -11
_diffrn_reflns_limit_k_max 13
_diffrn_reflns_limit_k_min -13
_diffrn_reflns_limit_l_max 21
_diffrn_reflns_limit_l_min -21
_diffrn_reflns_number 104859
_diffrn_reflns_point_group_measured_fraction_full 0.998
_diffrn_reflns_point_group_measured_fraction_max 0.998
_diffrn_reflns_theta_full 25.242
_diffrn_reflns_theta_max 27.117
_diffrn_reflns_theta_min 2.473
_diffrn_source 'fine focus sealed tube'
_exptl_absorpt_coefficient_mu 0.779
_exptl_absorpt_correction_T_max 0.744
_exptl_absorpt_correction_T_min 0.699
_exptl_absorpt_correction_type multi-scan
_exptl_absorpt_process_details 'SADABS, Bruker 2016'
_exptl_crystal_colour red
_exptl_crystal_density_diffrn 1.427
_exptl_crystal_description block
_exptl_crystal_F_000 716
_exptl_crystal_size_max 0.150
_exptl_crystal_size_mid 0.100
_exptl_crystal_size_min 0.092
_refine_diff_density_max 0.282
_refine_diff_density_min -0.295
_refine_diff_density_rms 0.057
_refine_ls_extinction_method none
_refine_ls_goodness_of_fit_ref 1.080
_refine_ls_hydrogen_treatment constr
_refine_ls_matrix_type full
_refine_ls_number_parameters 417
_refine_ls_number_reflns 7095
_refine_ls_number_restraints 0
_refine_ls_restrained_S_all 1.080
_refine_ls_R_factor_all 0.0597
_refine_ls_R_factor_gt 0.0443
_refine_ls_shift/su_max 0.001
_refine_ls_shift/su_mean 0.000
_refine_ls_structure_factor_coef Fsqd
_refine_ls_weighting_details 'w=1/[\s^2^(Fo^2^)+(0.0421P)^2^+0.9155P] where P=(Fo^2^+2Fc^2^)/3'
_refine_ls_weighting_scheme calc
_refine_ls_wR_factor_gt 0.0959
_refine_ls_wR_factor_ref 0.1029
_reflns_Friedel_coverage 0.000
_reflns_number_gt 5777
_reflns_number_total 7095
_reflns_threshold_expression 'I > 2\s(I)'
_cod_data_source_file d2nj05136b3.cif
_cod_data_source_block shelx
_cod_depositor_comments 'Adding full bibliography for 7062205--7062206.cif.'
_cod_database_code 7062205
_shelx_shelxl_version_number 2018/3
_shelx_space_group_comment
;
The symmetry employed for this shelxl refinement is uniquely defined
by the following loop, which should always be used as a source of
symmetry information in preference to the above space-group names.
They are only intended as comments.
;
_shelx_estimated_absorpt_t_min 0.892
_shelx_estimated_absorpt_t_max 0.932

loop_
_space_group_symop_operation_xyz
'x, y, z'
'-x, -y, -z'

loop_
_atom_site_label
_atom_site_type_symbol
_atom_site_fract_x
_atom_site_fract_y
_atom_site_fract_z
_atom_site_U_iso_or_equiv
_atom_site_adp_type
_atom_site_occupancy
_atom_site_site_symmetry_order
_atom_site_calc_flag
_atom_site_refinement_flags_posn
_atom_site_refinement_flags_adp
_atom_site_refinement_flags_occupancy
_atom_site_disorder_assembly
_atom_site_disorder_group
Ni1 Ni 0.82391(3) 0.49854(3) 0.67594(2) 0.03222(9) Uani 1 1 d . . . . .
C1 C 0.6019(2) 0.6803(2) 0.61338(14) 0.0369(5) Uani 1 1 d . . . . .
C2 C 0.5059(3) 0.7817(3) 0.62851(18) 0.0561(8) Uani 1 1 d . . . . .
H2 H 0.500792 0.801961 0.681379 0.067 Uiso 1 1 calc R U . . .
C3 C 0.4219(3) 0.8499(3) 0.5695(2) 0.0630(9) Uani 1 1 d . . . . .
H3 H 0.358168 0.916522 0.582134 0.076 Uiso 1 1 calc R U . . .
C4 C 0.4256(3) 0.8256(3) 0.48963(18) 0.0484(7) Uani 1 1 d . . . . .
C5 C 0.3369(3) 0.8979(3) 0.4280(2) 0.0649(9) Uani 1 1 d . . . . .
H5 H 0.272923 0.964281 0.440619 0.078 Uiso 1 1 calc R U . . .
C6 C 0.3415(4) 0.8743(3) 0.3516(2) 0.0699(10) Uani 1 1 d . . . . .
H6 H 0.279988 0.922864 0.311200 0.084 Uiso 1 1 calc R U . . .
C7 C 0.4353(4) 0.7801(3) 0.3326(2) 0.0676(9) Uani 1 1 d . . . . .
H7 H 0.440031 0.765144 0.278428 0.081 Uiso 1 1 calc R U . . .
C8 C 0.5233(3) 0.7062(3) 0.39078(18) 0.0571(8) Uani 1 1 d . . . . .
H8 H 0.587547 0.641535 0.375985 0.069 Uiso 1 1 calc R U . . .
C9 C 0.5189(3) 0.7255(2) 0.47136(15) 0.0395(6) Uani 1 1 d . . . . .
C10 C 0.6085(2) 0.6502(2) 0.53553(14) 0.0340(5) Uani 1 1 d . . . . .
C11 C 0.7024(3) 0.5496(2) 0.51821(14) 0.0367(5) Uani 1 1 d . . . . .
H11 H 0.699410 0.531099 0.465007 0.044 Uiso 1 1 calc R U . . .
C12 C 0.8842(2) 0.3811(2) 0.54739(14) 0.0330(5) Uani 1 1 d . . . . .
C13 C 0.8880(3) 0.3374(2) 0.47453(15) 0.0406(6) Uani 1 1 d . . . . .
H13 H 0.823836 0.374442 0.431739 0.049 Uiso 1 1 calc R U . . .
C14 C 0.9860(3) 0.2400(3) 0.46550(16) 0.0464(6) Uani 1 1 d . . . . .
C15 C 1.0830(3) 0.1857(3) 0.52623(18) 0.0523(7) Uani 1 1 d . . . . .
H15 H 1.151260 0.119292 0.517952 0.063 Uiso 1 1 calc R U . . .
C16 C 1.0794(3) 0.2290(3) 0.59885(18) 0.0494(7) Uani 1 1 d . . . . .
H16 H 1.146305 0.193093 0.640523 0.059 Uiso 1 1 calc R U . . .
C17 C 0.9777(3) 0.3253(2) 0.61105(15) 0.0376(5) Uani 1 1 d . . . . .
C18 C 1.0848(2) 0.5430(2) 0.81132(14) 0.0344(5) Uani 1 1 d . . . . .
C19 C 1.1914(3) 0.5009(3) 0.76020(18) 0.0551(7) Uani 1 1 d . . . . .
H19 H 1.162873 0.456084 0.719775 0.066 Uiso 1 1 calc R U . . .
C20 C 1.3401(3) 0.5241(4) 0.7680(2) 0.0681(9) Uani 1 1 d . . . . .
H20 H 1.412719 0.494475 0.732933 0.082 Uiso 1 1 calc R U . . .
C21 C 1.3832(3) 0.5887(3) 0.82538(19) 0.0568(8) Uani 1 1 d . . . . .
H21 H 1.485107 0.604770 0.829852 0.068 Uiso 1 1 calc R U . . .
C22 C 1.2796(3) 0.6301(3) 0.87614(18) 0.0559(7) Uani 1 1 d . . . . .
H22 H 1.309547 0.673845 0.916810 0.067 Uiso 1 1 calc R U . . .
C23 C 1.1299(3) 0.6087(3) 0.86880(16) 0.0483(7) Uani 1 1 d . . . . .
H23 H 1.058168 0.639624 0.903762 0.058 Uiso 1 1 calc R U . . .
C24 C 0.8637(3) 0.3614(2) 0.87001(14) 0.0353(5) Uani 1 1 d . . . . .
C25 C 0.9659(3) 0.3074(3) 0.92784(16) 0.0448(6) Uani 1 1 d . . . . .
H25 H 1.055180 0.348052 0.933127 0.054 Uiso 1 1 calc R U . . .
C26 C 0.9381(4) 0.1939(3) 0.97807(18) 0.0582(8) Uani 1 1 d . . . . .
H26 H 1.008958 0.156646 1.017338 0.070 Uiso 1 1 calc R U . . .
C27 C 0.8088(4) 0.1351(3) 0.9713(2) 0.0635(8) Uani 1 1 d . . . . .
H27 H 0.790403 0.057510 1.006057 0.076 Uiso 1 1 calc R U . . .
C28 C 0.7056(4) 0.1879(3) 0.9145(2) 0.0615(8) Uani 1 1 d . . . . .
H28 H 0.615863 0.147251 0.910219 0.074 Uiso 1 1 calc R U . . .
C29 C 0.7329(3) 0.3001(3) 0.86385(17) 0.0488(6) Uani 1 1 d . . . . .
H29 H 0.661961 0.336156 0.824321 0.059 Uiso 1 1 calc R U . . .
C30 C 0.7898(2) 0.6254(2) 0.85377(14) 0.0342(5) Uani 1 1 d . . . . .
C31 C 0.7351(3) 0.5936(3) 0.93290(15) 0.0429(6) Uani 1 1 d . . . . .
H31 H 0.747341 0.509519 0.961193 0.052 Uiso 1 1 calc R U . . .
C32 C 0.6627(3) 0.6840(3) 0.97090(17) 0.0537(7) Uani 1 1 d . . . . .
H32 H 0.626979 0.661676 1.025255 0.064 Uiso 1 1 calc R U . . .
C33 C 0.6427(3) 0.8049(3) 0.93032(19) 0.0558(7) Uani 1 1 d . . . . .
H33 H 0.592335 0.866322 0.956321 0.067 Uiso 1 1 calc R U . . .
C34 C 0.6953(3) 0.8377(3) 0.8520(2) 0.0565(7) Uani 1 1 d . . . . .
H34 H 0.681488 0.921921 0.824128 0.068 Uiso 1 1 calc R U . . .
C35 C 0.7684(3) 0.7490(3) 0.81320(17) 0.0464(6) Uani 1 1 d . . . . .
H35 H 0.803936 0.772464 0.758901 0.056 Uiso 1 1 calc R U . . .
C36 C 0.2524(5) 0.1302(5) 0.8346(3) 0.1056(16) Uani 1 1 d . . . . .
H36 H 0.187633 0.196703 0.846448 0.127 Uiso 1 1 calc R U . . .
C37 C 0.0366(4) 0.0416(5) 0.7908(3) 0.1005(14) Uani 1 1 d . . . . .
H37A H -0.001888 -0.029100 0.829533 0.151 Uiso 1 1 calc R U . . .
H37B H 0.015772 0.031258 0.735384 0.151 Uiso 1 1 calc R U . . .
H37C H -0.011693 0.120325 0.801260 0.151 Uiso 1 1 calc R U . . .
C38 C 0.2889(7) -0.0484(5) 0.7740(5) 0.163(3) Uani 1 1 d . . . . .
H38A H 0.299926 -0.029606 0.714754 0.245 Uiso 1 1 calc R U . . .
H38B H 0.245014 -0.130302 0.790542 0.245 Uiso 1 1 calc R U . . .
H38C H 0.386735 -0.050355 0.798576 0.245 Uiso 1 1 calc R U . . .
N1 N 0.7928(2) 0.48007(18) 0.56909(11) 0.0322(4) Uani 1 1 d . . . . .
N2 N 0.1958(3) 0.0450(3) 0.80016(17) 0.0647(7) Uani 1 1 d . . . . .
O1 O 0.67925(18) 0.62205(17) 0.67539(10) 0.0417(4) Uani 1 1 d . . . . .
O2 O 0.96386(19) 0.36696(17) 0.68094(10) 0.0453(4) Uani 1 1 d . . . . .
O3 O 0.3821(4) 0.1305(5) 0.8524(2) 0.164(2) Uani 1 1 d . . . . .
P1 P 0.88944(6) 0.51082(6) 0.80189(3) 0.03156(14) Uani 1 1 d . . . . .
Cl1 Cl 0.98809(11) 0.17954(8) 0.37530(5) 0.0715(2) Uani 1 1 d . . . . .

loop_
_atom_site_aniso_label
_atom_site_aniso_U_11
_atom_site_aniso_U_22
_atom_site_aniso_U_33
_atom_site_aniso_U_23
_atom_site_aniso_U_13
_atom_site_aniso_U_12
Ni1 0.02993(15) 0.04119(18) 0.02675(15) -0.00937(12) -0.00484(11) 0.00086(12)
C1 0.0283(11) 0.0456(14) 0.0362(13) -0.0064(11) -0.0009(9) 0.0014(10)
C2 0.0545(16) 0.0650(19) 0.0474(16) -0.0134(14) 0.0023(13) 0.0203(14)
C3 0.0557(18) 0.066(2) 0.063(2) -0.0067(16) 0.0024(15) 0.0235(15)
C4 0.0369(13) 0.0503(16) 0.0520(16) 0.0061(13) -0.0033(11) 0.0011(11)
C5 0.0484(16) 0.067(2) 0.069(2) 0.0138(17) -0.0078(15) 0.0107(15)
C6 0.0598(19) 0.075(2) 0.063(2) 0.0219(18) -0.0223(16) -0.0035(17)
C7 0.079(2) 0.071(2) 0.0484(18) 0.0070(16) -0.0256(16) -0.0106(18)
C8 0.0635(18) 0.0610(19) 0.0457(16) -0.0049(14) -0.0193(14) -0.0001(15)
C9 0.0340(12) 0.0431(14) 0.0390(13) 0.0015(11) -0.0056(10) -0.0102(10)
C10 0.0312(11) 0.0376(13) 0.0325(12) -0.0040(10) -0.0028(9) -0.0042(9)
C11 0.0398(12) 0.0423(14) 0.0288(11) -0.0071(10) -0.0048(10) -0.0063(10)
C12 0.0339(11) 0.0329(12) 0.0331(12) -0.0078(9) 0.0020(9) -0.0049(9)
C13 0.0478(14) 0.0412(14) 0.0345(13) -0.0107(11) 0.0032(10) -0.0071(11)
C14 0.0551(16) 0.0458(15) 0.0419(14) -0.0170(12) 0.0126(12) -0.0110(12)
C15 0.0557(17) 0.0436(15) 0.0594(18) -0.0177(13) 0.0123(14) 0.0033(13)
C16 0.0479(15) 0.0460(16) 0.0531(16) -0.0089(13) -0.0018(12) 0.0087(12)
C17 0.0364(12) 0.0393(13) 0.0379(13) -0.0091(10) -0.0021(10) -0.0020(10)
C18 0.0272(11) 0.0449(14) 0.0307(12) -0.0050(10) -0.0033(9) -0.0034(9)
C19 0.0355(13) 0.078(2) 0.0599(18) -0.0336(16) 0.0013(12) -0.0053(13)
C20 0.0304(14) 0.097(3) 0.083(2) -0.035(2) 0.0070(14) -0.0029(15)
C21 0.0296(13) 0.074(2) 0.0657(19) -0.0078(16) -0.0055(12) -0.0134(13)
C22 0.0437(15) 0.076(2) 0.0514(17) -0.0165(15) -0.0095(13) -0.0183(14)
C23 0.0369(13) 0.0691(19) 0.0434(15) -0.0202(13) -0.0010(11) -0.0090(12)
C24 0.0353(12) 0.0430(13) 0.0298(11) -0.0122(10) -0.0003(9) -0.0020(10)
C25 0.0460(14) 0.0498(16) 0.0395(14) -0.0099(12) -0.0067(11) -0.0014(12)
C26 0.074(2) 0.0516(17) 0.0459(16) -0.0020(13) -0.0071(14) 0.0052(15)
C27 0.086(2) 0.0477(17) 0.0555(19) -0.0045(14) 0.0151(17) -0.0139(16)
C28 0.0616(19) 0.062(2) 0.065(2) -0.0163(16) 0.0100(16) -0.0261(16)
C29 0.0423(14) 0.0598(18) 0.0466(15) -0.0130(13) -0.0046(12) -0.0099(12)
C30 0.0252(10) 0.0496(14) 0.0317(12) -0.0164(10) -0.0031(9) -0.0036(9)
C31 0.0412(13) 0.0550(16) 0.0331(13) -0.0108(11) -0.0018(10) 0.0039(11)
C32 0.0498(16) 0.075(2) 0.0390(15) -0.0197(14) 0.0062(12) 0.0008(14)
C33 0.0527(16) 0.0613(19) 0.0595(18) -0.0301(15) 0.0047(14) 0.0037(14)
C34 0.0607(18) 0.0436(16) 0.067(2) -0.0161(14) 0.0070(15) -0.0021(13)
C35 0.0463(14) 0.0509(16) 0.0436(14) -0.0121(12) 0.0076(11) -0.0071(12)
C36 0.087(3) 0.150(5) 0.093(3) -0.059(3) 0.021(3) -0.020(3)
C37 0.071(3) 0.138(4) 0.096(3) -0.027(3) 0.008(2) -0.025(3)
C38 0.141(5) 0.107(4) 0.249(8) -0.064(5) -0.015(5) 0.058(4)
N1 0.0314(9) 0.0348(10) 0.0314(10) -0.0073(8) -0.0028(8) -0.0041(8)
N2 0.0651(17) 0.0727(18) 0.0561(16) -0.0123(14) 0.0012(13) 0.0012(14)
O1 0.0386(9) 0.0559(11) 0.0312(9) -0.0120(8) -0.0050(7) 0.0091(8)
O2 0.0482(10) 0.0509(11) 0.0389(10) -0.0159(8) -0.0135(8) 0.0129(8)
O3 0.092(2) 0.304(6) 0.118(3) -0.085(3) -0.003(2) -0.065(3)
P1 0.0258(3) 0.0430(3) 0.0274(3) -0.0100(2) -0.0034(2) -0.0012(2)
Cl1 0.0964(6) 0.0710(5) 0.0549(5) -0.0346(4) 0.0165(4) -0.0039(5)

loop_
_atom_type_symbol
_atom_type_description
_atom_type_scat_dispersion_real
_atom_type_scat_dispersion_imag
_atom_type_scat_source
C C 0.0033 0.0016 'International Tables Vol C Tables 4.2.6.8 and 6.1.1.4'
H H 0.0000 0.0000 'International Tables Vol C Tables 4.2.6.8 and 6.1.1.4'
N N 0.0061 0.0033 'International Tables Vol C Tables 4.2.6.8 and 6.1.1.4'
O O 0.0106 0.0060 'International Tables Vol C Tables 4.2.6.8 and 6.1.1.4'
P P 0.1023 0.0942 'International Tables Vol C Tables 4.2.6.8 and 6.1.1.4'
Cl Cl 0.1484 0.1585 'International Tables Vol C Tables 4.2.6.8 and 6.1.1.4'
Ni Ni 0.3393 1.1124 'International Tables Vol C Tables 4.2.6.8 and 6.1.1.4'

loop_
_geom_angle_atom_site_label_1
_geom_angle_atom_site_label_2
_geom_angle_atom_site_label_3
_geom_angle
_geom_angle_site_symmetry_1
_geom_angle_site_symmetry_3
_geom_angle_publ_flag
O1 Ni1 O2 176.57(9) . . ?
O1 Ni1 N1 94.48(8) . . ?
O2 Ni1 N1 86.83(8) . . ?
O1 Ni1 P1 91.96(5) . . ?
O2 Ni1 P1 86.90(5) . . ?
N1 Ni1 P1 172.96(6) . . ?
O1 C1 C10 125.1(2) . . ?
O1 C1 C2 115.7(2) . . ?
C10 C1 C2 119.2(2) . . ?
C3 C2 C1 121.4(3) . . ?
C3 C2 H2 119.3 . . ?
C1 C2 H2 119.3 . . ?
C2 C3 C4 122.1(3) . . ?
C2 C3 H3 119.0 . . ?
C4 C3 H3 119.0 . . ?
C3 C4 C9 118.8(2) . . ?
C3 C4 C5 121.7(3) . . ?
C9 C4 C5 119.5(3) . . ?
C6 C5 C4 121.3(3) . . ?
C6 C5 H5 119.3 . . ?
C4 C5 H5 119.3 . . ?
C5 C6 C7 119.6(3) . . ?
C5 C6 H6 120.2 . . ?
C7 C6 H6 120.2 . . ?
C6 C7 C8 121.2(3) . . ?
C6 C7 H7 119.4 . . ?
C8 C7 H7 119.4 . . ?
C7 C8 C9 120.9(3) . . ?
C7 C8 H8 119.6 . . ?
C9 C8 H8 119.6 . . ?
C8 C9 C4 117.4(2) . . ?
C8 C9 C10 123.4(2) . . ?
C4 C9 C10 119.2(2) . . ?
C1 C10 C11 120.8(2) . . ?
C1 C10 C9 119.3(2) . . ?
C11 C10 C9 119.9(2) . . ?
N1 C11 C10 125.5(2) . . ?
N1 C11 H11 117.3 . . ?
C10 C11 H11 117.3 . . ?
C13 C12 C17 120.7(2) . . ?
C13 C12 N1 127.8(2) . . ?
C17 C12 N1 111.6(2) . . ?
C14 C13 C12 118.7(2) . . ?
C14 C13 H13 120.7 . . ?
C12 C13 H13 120.7 . . ?
C13 C14 C15 122.0(2) . . ?
C13 C14 Cl1 119.5(2) . . ?
C15 C14 Cl1 118.5(2) . . ?
C16 C15 C14 119.4(2) . . ?
C16 C15 H15 120.3 . . ?
C14 C15 H15 120.3 . . ?
C15 C16 C17 120.1(3) . . ?
C15 C16 H16 120.0 . . ?
C17 C16 H16 120.0 . . ?
O2 C17 C16 122.9(2) . . ?
O2 C17 C12 117.9(2) . . ?
C16 C17 C12 119.1(2) . . ?
C23 C18 C19 118.5(2) . . ?
C23 C18 P1 121.49(18) . . ?
C19 C18 P1 120.03(19) . . ?
C18 C19 C20 120.0(3) . . ?
C18 C19 H19 120.0 . . ?
C20 C19 H19 120.0 . . ?
C21 C20 C19 120.9(3) . . ?
C21 C20 H20 119.6 . . ?
C19 C20 H20 119.6 . . ?
C22 C21 C20 119.7(2) . . ?
C22 C21 H21 120.2 . . ?
C20 C21 H21 120.2 . . ?
C21 C22 C23 120.3(3) . . ?
C21 C22 H22 119.8 . . ?
C23 C22 H22 119.8 . . ?
C18 C23 C22 120.7(3) . . ?
C18 C23 H23 119.7 . . ?
C22 C23 H23 119.7 . . ?
C25 C24 C29 118.8(2) . . ?
C25 C24 P1 123.27(19) . . ?
C29 C24 P1 117.87(19) . . ?
C24 C25 C26 120.1(3) . . ?
C24 C25 H25 120.0 . . ?
C26 C25 H25 120.0 . . ?
C27 C26 C25 120.3(3) . . ?
C27 C26 H26 119.8 . . ?
C25 C26 H26 119.8 . . ?
C26 C27 C28 120.4(3) . . ?
C26 C27 H27 119.8 . . ?
C28 C27 H27 119.8 . . ?
C27 C28 C29 119.7(3) . . ?
C27 C28 H28 120.1 . . ?
C29 C28 H28 120.1 . . ?
C28 C29 C24 120.7(3) . . ?
C28 C29 H29 119.6 . . ?
C24 C29 H29 119.6 . . ?
C31 C30 C35 118.6(2) . . ?
C31 C30 P1 122.2(2) . . ?
C35 C30 P1 119.20(18) . . ?
C32 C31 C30 120.5(3) . . ?
C32 C31 H31 119.7 . . ?
C30 C31 H31 119.7 . . ?
C33 C32 C31 120.2(3) . . ?
C33 C32 H32 119.9 . . ?
C31 C32 H32 119.9 . . ?
C32 C33 C34 120.0(3) . . ?
C32 C33 H33 120.0 . . ?
C34 C33 H33 120.0 . . ?
C33 C34 C35 120.6(3) . . ?
C33 C34 H34 119.7 . . ?
C35 C34 H34 119.7 . . ?
C34 C35 C30 120.1(3) . . ?
C34 C35 H35 120.0 . . ?
C30 C35 H35 120.0 . . ?
O3 C36 N2 124.5(5) . . ?
O3 C36 H36 117.7 . . ?
N2 C36 H36 117.7 . . ?
N2 C37 H37A 109.5 . . ?
N2 C37 H37B 109.5 . . ?
H37A C37 H37B 109.5 . . ?
N2 C37 H37C 109.5 . . ?
H37A C37 H37C 109.5 . . ?
H37B C37 H37C 109.5 . . ?
N2 C38 H38A 109.5 . . ?
N2 C38 H38B 109.5 . . ?
H38A C38 H38B 109.5 . . ?
N2 C38 H38C 109.5 . . ?
H38A C38 H38C 109.5 . . ?
H38B C38 H38C 109.5 . . ?
C11 N1 C12 122.4(2) . . ?
C11 N1 Ni1 126.06(17) . . ?
C12 N1 Ni1 111.52(14) . . ?
C36 N2 C38 120.1(4) . . ?
C36 N2 C37 121.1(4) . . ?
C38 N2 C37 118.7(4) . . ?
C1 O1 Ni1 127.62(15) . . ?
C17 O2 Ni1 112.07(15) . . ?
C24 P1 C18 104.97(11) . . ?
C24 P1 C30 103.57(11) . . ?
C18 P1 C30 103.60(10) . . ?
C24 P1 Ni1 110.30(8) . . ?
C18 P1 Ni1 114.32(8) . . ?
C30 P1 Ni1 118.71(8) . . ?

loop_
_geom_bond_atom_site_label_1
_geom_bond_atom_site_label_2
_geom_bond_distance
_geom_bond_site_symmetry_2
_geom_bond_publ_flag
Ni1 O1 1.8190(16) . ?
Ni1 O2 1.8465(17) . ?
Ni1 N1 1.8676(19) . ?
Ni1 P1 2.2356(6) . ?
C1 O1 1.311(3) . ?
C1 C10 1.400(3) . ?
C1 C2 1.419(3) . ?
C2 C3 1.346(4) . ?
C2 H2 0.9500 . ?
C3 C4 1.410(4) . ?
C3 H3 0.9500 . ?
C4 C9 1.411(4) . ?
C4 C5 1.416(4) . ?
C5 C6 1.349(5) . ?
C5 H5 0.9500 . ?
C6 C7 1.369(5) . ?
C6 H6 0.9500 . ?
C7 C8 1.383(4) . ?
C7 H7 0.9500 . ?
C8 C9 1.403(4) . ?
C8 H8 0.9500 . ?
C9 C10 1.460(3) . ?
C10 C11 1.413(3) . ?
C11 N1 1.303(3) . ?
C11 H11 0.9500 . ?
C12 C13 1.386(3) . ?
C12 C17 1.405(3) . ?
C12 N1 1.413(3) . ?
C13 C14 1.369(4) . ?
C13 H13 0.9500 . ?
C14 C15 1.386(4) . ?
C14 Cl1 1.753(3) . ?
C15 C16 1.381(4) . ?
C15 H15 0.9500 . ?
C16 C17 1.393(3) . ?
C16 H16 0.9500 . ?
C17 O2 1.331(3) . ?
C18 C23 1.378(3) . ?
C18 C19 1.385(3) . ?
C18 P1 1.827(2) . ?
C19 C20 1.389(4) . ?
C19 H19 0.9500 . ?
C20 C21 1.364(4) . ?
C20 H20 0.9500 . ?
C21 C22 1.360(4) . ?
C21 H21 0.9500 . ?
C22 C23 1.392(4) . ?
C22 H22 0.9500 . ?
C23 H23 0.9500 . ?
C24 C25 1.384(3) . ?
C24 C29 1.396(3) . ?
C24 P1 1.824(3) . ?
C25 C26 1.387(4) . ?
C25 H25 0.9500 . ?
C26 C27 1.373(5) . ?
C26 H26 0.9500 . ?
C27 C28 1.376(5) . ?
C27 H27 0.9500 . ?
C28 C29 1.379(4) . ?
C28 H28 0.9500 . ?
C29 H29 0.9500 . ?
C30 C31 1.390(3) . ?
C30 C35 1.393(4) . ?
C30 P1 1.828(2) . ?
C31 C32 1.389(4) . ?
C31 H31 0.9500 . ?
C32 C33 1.367(4) . ?
C32 H32 0.9500 . ?
C33 C34 1.373(4) . ?
C33 H33 0.9500 . ?
C34 C35 1.386(4) . ?
C34 H34 0.9500 . ?
C35 H35 0.9500 . ?
C36 O3 1.213(5) . ?
C36 N2 1.305(5) . ?
C36 H36 0.9500 . ?
C37 N2 1.450(5) . ?
C37 H37A 0.9800 . ?
C37 H37B 0.9800 . ?
C37 H37C 0.9800 . ?
C38 N2 1.405(5) . ?
C38 H38A 0.9800 . ?
C38 H38B 0.9800 . ?
C38 H38C 0.9800 . ?

loop_
_geom_hbond_atom_site_label_D
_geom_hbond_atom_site_label_H
_geom_hbond_atom_site_label_A
_geom_hbond_distance_DH
_geom_hbond_distance_HA
_geom_hbond_distance_DA
_geom_hbond_angle_DHA
_geom_hbond_site_symmetry_A
_geom_hbond_publ_flag
C19 H19 O2 0.95 2.24 3.037(3) 140.4 . yes
C35 H35 Cl1 0.95 2.88 3.779(3) 159.1 2_766 yes
C19 H19 O2 0.95 2.24 3.037(3) 140.4 . yes
C35 H35 Cl1 0.95 2.88 3.779(3) 159.1 2_766 yes

loop_
_geom_torsion_atom_site_label_1
_geom_torsion_atom_site_label_2
_geom_torsion_atom_site_label_3
_geom_torsion_atom_site_label_4
_geom_torsion
_geom_torsion_site_symmetry_1
_geom_torsion_site_symmetry_2
_geom_torsion_site_symmetry_3
_geom_torsion_site_symmetry_4
_geom_torsion_publ_flag
O1 C1 C2 C3 179.2(3) . . . . ?
C10 C1 C2 C3 -0.4(5) . . . . ?
C1 C2 C3 C4 -0.7(5) . . . . ?
C2 C3 C4 C9 0.8(5) . . . . ?
C2 C3 C4 C5 -179.9(3) . . . . ?
C3 C4 C5 C6 179.7(3) . . . . ?
C9 C4 C5 C6 -1.0(5) . . . . ?
C4 C5 C6 C7 -1.1(5) . . . . ?
C5 C6 C7 C8 1.6(5) . . . . ?
C6 C7 C8 C9 0.1(5) . . . . ?
C7 C8 C9 C4 -2.2(4) . . . . ?
C7 C8 C9 C10 179.6(3) . . . . ?
C3 C4 C9 C8 -178.1(3) . . . . ?
C5 C4 C9 C8 2.6(4) . . . . ?
C3 C4 C9 C10 0.1(4) . . . . ?
C5 C4 C9 C10 -179.1(2) . . . . ?
O1 C1 C10 C11 0.6(4) . . . . ?
C2 C1 C10 C11 -179.8(2) . . . . ?
O1 C1 C10 C9 -178.2(2) . . . . ?
C2 C1 C10 C9 1.3(4) . . . . ?
C8 C9 C10 C1 177.0(2) . . . . ?
C4 C9 C10 C1 -1.2(3) . . . . ?
C8 C9 C10 C11 -1.9(4) . . . . ?
C4 C9 C10 C11 179.9(2) . . . . ?
C1 C10 C11 N1 -2.6(4) . . . . ?
C9 C10 C11 N1 176.3(2) . . . . ?
C17 C12 C13 C14 -0.8(4) . . . . ?
N1 C12 C13 C14 179.7(2) . . . . ?
C12 C13 C14 C15 -1.3(4) . . . . ?
C12 C13 C14 Cl1 177.72(19) . . . . ?
C13 C14 C15 C16 1.3(4) . . . . ?
Cl1 C14 C15 C16 -177.7(2) . . . . ?
C14 C15 C16 C17 0.8(4) . . . . ?
C15 C16 C17 O2 176.7(3) . . . . ?
C15 C16 C17 C12 -2.9(4) . . . . ?
C13 C12 C17 O2 -176.7(2) . . . . ?
N1 C12 C17 O2 2.9(3) . . . . ?
C13 C12 C17 C16 2.9(4) . . . . ?
N1 C12 C17 C16 -177.6(2) . . . . ?
C23 C18 C19 C20 0.6(5) . . . . ?
P1 C18 C19 C20 -179.2(3) . . . . ?
C18 C19 C20 C21 -0.3(5) . . . . ?
C19 C20 C21 C22 0.6(5) . . . . ?
C20 C21 C22 C23 -1.1(5) . . . . ?
C19 C18 C23 C22 -1.1(4) . . . . ?
P1 C18 C23 C22 178.7(2) . . . . ?
C21 C22 C23 C18 1.4(5) . . . . ?
C29 C24 C25 C26 0.4(4) . . . . ?
P1 C24 C25 C26 179.4(2) . . . . ?
C24 C25 C26 C27 -0.6(4) . . . . ?
C25 C26 C27 C28 0.2(5) . . . . ?
C26 C27 C28 C29 0.4(5) . . . . ?
C27 C28 C29 C24 -0.6(5) . . . . ?
C25 C24 C29 C28 0.1(4) . . . . ?
P1 C24 C29 C28 -178.9(2) . . . . ?
C35 C30 C31 C32 -1.0(4) . . . . ?
P1 C30 C31 C32 178.6(2) . . . . ?
C30 C31 C32 C33 0.9(4) . . . . ?
C31 C32 C33 C34 -0.6(5) . . . . ?
C32 C33 C34 C35 0.3(5) . . . . ?
C33 C34 C35 C30 -0.3(4) . . . . ?
C31 C30 C35 C34 0.7(4) . . . . ?
P1 C30 C35 C34 -178.9(2) . . . . ?
C10 C11 N1 C12 -179.7(2) . . . . ?
C10 C11 N1 Ni1 -1.6(3) . . . . ?
C13 C12 N1 C11 -4.0(4) . . . . ?
C17 C12 N1 C11 176.5(2) . . . . ?
C13 C12 N1 Ni1 177.6(2) . . . . ?
C17 C12 N1 Ni1 -1.9(2) . . . . ?
O1 Ni1 N1 C11 5.5(2) . . . . ?
O2 Ni1 N1 C11 -177.7(2) . . . . ?
O1 Ni1 N1 C12 -176.28(15) . . . . ?
O2 Ni1 N1 C12 0.54(15) . . . . ?
O3 C36 N2 C38 -6.2(8) . . . . ?
O3 C36 N2 C37 171.5(5) . . . . ?
C10 C1 O1 Ni1 5.5(4) . . . . ?
C2 C1 O1 Ni1 -174.03(19) . . . . ?
N1 Ni1 O1 C1 -7.4(2) . . . . ?
P1 Ni1 O1 C1 169.8(2) . . . . ?
C16 C17 O2 Ni1 178.0(2) . . . . ?
C12 C17 O2 Ni1 -2.4(3) . . . . ?
N1 Ni1 O2 C17 0.99(17) . . . . ?
P1 Ni1 O2 C17 -175.80(17) . . . . ?
C25 C24 P1 C18 13.4(2) . . . . ?
C29 C24 P1 C18 -167.55(19) . . . . ?
C25 C24 P1 C30 -94.9(2) . . . . ?
C29 C24 P1 C30 84.1(2) . . . . ?
C25 C24 P1 Ni1 137.06(19) . . . . ?
C29 C24 P1 Ni1 -43.9(2) . . . . ?
C23 C18 P1 C24 -89.4(2) . . . . ?
C19 C18 P1 C24 90.4(2) . . . . ?
C23 C18 P1 C30 18.9(2) . . . . ?
C19 C18 P1 C30 -161.3(2) . . . . ?
C23 C18 P1 Ni1 149.6(2) . . . . ?
C19 C18 P1 Ni1 -30.6(2) . . . . ?
C31 C30 P1 C24 9.4(2) . . . . ?
C35 C30 P1 C24 -171.02(19) . . . . ?
C31 C30 P1 C18 -100.0(2) . . . . ?
C35 C30 P1 C18 79.6(2) . . . . ?
C31 C30 P1 Ni1 132.03(18) . . . . ?
C35 C30 P1 Ni1 -48.4(2) . . . . ?
